data_7200137
loop_
_publ_author_name
'Kendrick, John'
'Gourlay, Matthew D.'
'Neumann, Marcus A.'
'Leusen, Frank J. J.'

_publ_section_title
;
 Predicting spontaneous racemate resolution using recent developments in
 crystal structure prediction
;
_journal_issue 11
_journal_name_full CrystEngComm
_journal_page_first 2391
_journal_page_last 2399
_journal_paper_doi 10.1039/b909038j
_journal_volume 11
_journal_year 2009
_space_group_IT_number 15
_symmetry_cell_setting monoclinic
_symmetry_Int_Tables_number 15
_symmetry_space_group_name_Hall '-C 2yc'
_symmetry_space_group_name_H-M 'C 1 2/c 1'
_cell_angle_alpha 90.000000
_cell_angle_beta 137.815493
_cell_angle_gamma 90.000000
_cell_length_a 9.299019
_cell_length_b 9.129482
_cell_length_c 18.385047
_cell_volume 1048.111
_cod_data_source_file 5HMO_racemic.cif
_cod_data_source_block 5HMO_R_20
_cod_original_sg_symbol_H-M 'C 2/c'
_cod_struct_determination_method theoretical
_cod_database_code 7200137

loop_
_symmetry_equiv_pos_site_id
_symmetry_equiv_pos_as_xyz
1 x,y,z
2 -x,y,-z+1/2
3 -x,-y,-z
4 x,-y,z+1/2
5 x+1/2,y+1/2,z
6 -x+1/2,y+1/2,-z+1/2
7 -x+1/2,-y+1/2,-z
8 x+1/2,-y+1/2,z+1/2

loop_
_atom_site_label
_atom_site_type_symbol
_atom_site_fract_x
_atom_site_fract_y
_atom_site_fract_z
C106 C 1.696411 0.704091 1.638344
C107 C 1.666402 0.580153 1.682763
O108 O 1.436532 0.547346 1.593745
C109 C 1.354157 0.607939 1.500793
N110 N 1.502941 0.688955 1.522696
O111 O 1.165930 0.584868 1.411532
C112 C 1.725692 0.620503 1.782563
O113 O 1.948699 0.653499 1.871948
H114 H 1.702025 0.811468 1.667479
H115 H 1.839589 0.690414 1.658433
H116 H 1.751306 0.480675 1.697154
H117 H 1.476385 0.747974 1.465552
H118 H 1.637671 0.719552 1.765436
H119 H 1.680076 0.531924 1.802982
H120 H 2.034138 0.562462 1.894346
